data_7129617
loop_
_publ_author_name
'Hayakawa, Masahiro'
'Horike, Satoshi'
'Hijikata, Yuh'
'Yasui, Kosuke'
'Yamaguchi, Shigehiro'
'Fukazawa, Aiko'

_publ_section_title
;
 Late-Stage Modification of \p-Electron Systems Based on Asymmetric
 Oxidation of a Medium-Sized Sulfur-Containing Ring
;
_journal_name_full 'Chemical Communications'
_journal_paper_doi 10.1039/D1CC06996A
_journal_year 2022
_chemical_formula_sum 'C20 H20 O S2'
_chemical_formula_weight 340.48
_chemical_name_common (S)-oxTN-1Napt
_space_group_crystal_system monoclinic
_space_group_IT_number 4
_space_group_name_Hall 'P 2yb'
_space_group_name_H-M_alt 'P 1 21 1'
_atom_sites_solution_hydrogens geom
_audit_creation_method SHELXL-2018/3
_audit_update_record
;
2021-12-12 deposited with the CCDC.	2022-01-25 downloaded from the CCDC.
;
_cell_angle_alpha 90
_cell_angle_beta 105.656(2)
_cell_angle_gamma 90
_cell_formula_units_Z 2
_cell_length_a 7.23910(10)
_cell_length_b 15.9453(2)
_cell_length_c 7.41670(10)
_cell_measurement_reflns_used 10801
_cell_measurement_temperature 123(2)
_cell_measurement_theta_max 30.1100
_cell_measurement_theta_min 2.5500
_cell_volume 824.34(2)
_computing_cell_refinement 'CrysAlisPro 1.171.39.46 (Rigaku OD, 2018)'
_computing_data_collection 'CrystalClear-SM Expert 2.1 b46 (Rigaku, 2016)'
_computing_data_reduction 'CrysAlisPro 1.171.39.46 (Rigaku OD, 2018)'
_computing_structure_refinement 'SHELXL-2018/3 (Sheldrick, 2018)'
_computing_structure_solution 'SHELXT 2018/2 (Sheldrick, 2018)'
_diffrn_ambient_temperature 123(2)
_diffrn_measured_fraction_theta_full 1.000
_diffrn_measured_fraction_theta_max 0.999
_diffrn_measurement_device_type 'Rigaku Pilatus 200K'
_diffrn_measurement_method 'profile data from \w-scans'
_diffrn_radiation_type MoK\a
_diffrn_radiation_wavelength 0.71073
_diffrn_reflns_av_R_equivalents 0.0111
_diffrn_reflns_av_unetI/netI 0.0093
_diffrn_reflns_Laue_measured_fraction_full 1.000
_diffrn_reflns_Laue_measured_fraction_max 0.999
_diffrn_reflns_limit_h_max 9
_diffrn_reflns_limit_h_min -9
_diffrn_reflns_limit_k_max 20
_diffrn_reflns_limit_k_min -20
_diffrn_reflns_limit_l_max 9
_diffrn_reflns_limit_l_min -9
_diffrn_reflns_number 10819
_diffrn_reflns_point_group_measured_fraction_full 0.995
_diffrn_reflns_point_group_measured_fraction_max 0.992
_diffrn_reflns_theta_full 25.242
_diffrn_reflns_theta_max 27.495
_diffrn_reflns_theta_min 2.555
_diffrn_source 'Rotating Anode'
_exptl_absorpt_coefficient_mu 0.325
_exptl_absorpt_correction_T_max 1.00000
_exptl_absorpt_correction_T_min 0.93794
_exptl_absorpt_correction_type multi-scan
_exptl_absorpt_process_details
;
CrysAlisPro 1.171.39.46 (Rigaku Oxford Diffraction, 2018)
Empirical absorption correction using spherical harmonics,
 implemented in SCALE3 ABSPACK scaling algorithm.
;
_exptl_crystal_colour colorless
_exptl_crystal_density_diffrn 1.372
_exptl_crystal_description block
_exptl_crystal_F_000 360
_exptl_crystal_size_max 0.290
_exptl_crystal_size_mid 0.120
_exptl_crystal_size_min 0.060
_refine_diff_density_max 0.263
_refine_diff_density_min -0.178
_refine_diff_density_rms 0.039
_refine_ls_abs_structure_details
;
 Flack x determined using 1779 quotients [(I+)-(I-)]/[(I+)+(I-)]
 (Parsons, Flack and Wagner, Acta Cryst. B69 (2013) 249-259).
;
_refine_ls_abs_structure_Flack 0.016(11)
_refine_ls_extinction_method none
_refine_ls_goodness_of_fit_ref 1.057
_refine_ls_hydrogen_treatment constr
_refine_ls_matrix_type full
_refine_ls_number_parameters 208
_refine_ls_number_reflns 3763
_refine_ls_number_restraints 1
_refine_ls_restrained_S_all 1.057
_refine_ls_R_factor_all 0.0201
_refine_ls_R_factor_gt 0.0199
_refine_ls_shift/su_max 0.001
_refine_ls_shift/su_mean 0.000
_refine_ls_structure_factor_coef Fsqd
_refine_ls_weighting_details 'w=1/[\s^2^(Fo^2^)+(0.0383P)^2^+0.1084P] where P=(Fo^2^+2Fc^2^)/3'
_refine_ls_weighting_scheme calc
_refine_ls_wR_factor_gt 0.0546
_refine_ls_wR_factor_ref 0.0547
_reflns_Friedel_coverage 0.915
_reflns_Friedel_fraction_full 0.990
_reflns_Friedel_fraction_max 0.984
_reflns_number_gt 3741
_reflns_number_total 3763
_reflns_threshold_expression 'I > 2\s(I)'
_cod_data_source_file d1cc06996a2.cif
_cod_data_source_block S-9
_cod_original_sg_symbol_H-M 'P 21'
_cod_database_code 7129617
_shelx_shelxl_version_number 2018/3
_shelx_space_group_comment
;
The symmetry employed for this shelxl refinement is uniquely defined
by the following loop, which should always be used as a source of
symmetry information in preference to the above space-group names.
They are only intended as comments.
;
_shelx_estimated_absorpt_t_min 0.912
_shelx_estimated_absorpt_t_max 0.981

loop_
_space_group_symop_operation_xyz
'x, y, z'
'-x, y+1/2, -z'

loop_
_atom_site_label
_atom_site_type_symbol
_atom_site_fract_x
_atom_site_fract_y
_atom_site_fract_z
_atom_site_U_iso_or_equiv
_atom_site_adp_type
_atom_site_occupancy
_atom_site_site_symmetry_order
_atom_site_calc_flag
_atom_site_refinement_flags_posn
_atom_site_refinement_flags_adp
_atom_site_refinement_flags_occupancy
_atom_site_disorder_assembly
_atom_site_disorder_group
C1 C 0.2232(2) 0.61216(10) 0.1997(2) 0.0172(3) Uani 1 1 d . . . . .
C2 C 0.2843(3) 0.62968(11) 0.0430(2) 0.0221(3) Uani 1 1 d . . . . .
H2 H 0.399718 0.604992 0.030791 0.027 Uiso 1 1 calc R U . . .
C3 C 0.1803(3) 0.68305(12) -0.0992(2) 0.0268(4) Uani 1 1 d . . . . .
H3 H 0.228189 0.695377 -0.203571 0.032 Uiso 1 1 calc R U . . .
C4 C 0.0124(3) 0.71696(11) -0.0881(3) 0.0254(4) Uani 1 1 d . . . . .
H4 H -0.059231 0.751309 -0.187107 0.030 Uiso 1 1 calc R U . . .
C5 C -0.0577(2) 0.70164(10) 0.0704(2) 0.0201(3) Uani 1 1 d . . . . .
C6 C -0.2335(3) 0.73639(11) 0.0821(3) 0.0254(4) Uani 1 1 d . . . . .
H6 H -0.306848 0.769637 -0.018150 0.030 Uiso 1 1 calc R U . . .
C7 C -0.2994(2) 0.72274(11) 0.2360(3) 0.0254(3) Uani 1 1 d . . . . .
H7 H -0.417898 0.746513 0.241954 0.031 Uiso 1 1 calc R U . . .
C9 C -0.0223(2) 0.63791(10) 0.3768(2) 0.0184(3) Uani 1 1 d . . . . .
H9 H 0.047968 0.604301 0.477965 0.022 Uiso 1 1 calc R U . . .
C8 C -0.1919(2) 0.67348(11) 0.3860(2) 0.0223(3) Uani 1 1 d . . . . .
H8 H -0.237196 0.664962 0.493517 0.027 Uiso 1 1 calc R U . . .
C10 C 0.0504(2) 0.65028(10) 0.2194(2) 0.0162(3) Uani 1 1 d . . . . .
S11 S 0.38550(5) 0.45482(2) 0.25225(5) 0.01800(9) Uani 1 1 d . . . . .
C12 C 0.3330(2) 0.55078(10) 0.3364(2) 0.0167(3) Uani 1 1 d . . . . .
C13 C 0.3995(2) 0.55378(11) 0.5268(2) 0.0185(3) Uani 1 1 d . . . . .
H13 H 0.385888 0.601709 0.598240 0.022 Uiso 1 1 calc R U . . .
C14 C 0.4913(2) 0.47850(10) 0.6091(2) 0.0175(3) Uani 1 1 d . . . . .
C15 C 0.4942(2) 0.42000(10) 0.4756(2) 0.0166(3) Uani 1 1 d . . . . .
S16 S 0.61541(5) 0.32335(2) 0.51373(5) 0.01727(9) Uani 1 1 d . . . . .
C17 C 0.8271(3) 0.35478(11) 0.4420(3) 0.0237(3) Uani 1 1 d . . . . .
H17A H 0.924636 0.310032 0.480457 0.028 Uiso 1 1 calc R U . . .
H17B H 0.791207 0.357350 0.303519 0.028 Uiso 1 1 calc R U . . .
C18 C 0.9211(3) 0.43780(11) 0.5167(3) 0.0277(4) Uani 1 1 d . . . . .
H18A H 1.006953 0.454633 0.439297 0.033 Uiso 1 1 calc R U . . .
H18B H 0.819461 0.480921 0.499636 0.033 Uiso 1 1 calc R U . . .
C19 C 1.0367(3) 0.43835(13) 0.7210(3) 0.0340(4) Uani 1 1 d . . . . .
H19A H 1.101164 0.493485 0.747964 0.041 Uiso 1 1 calc R U . . .
H19B H 1.138487 0.395314 0.737308 0.041 Uiso 1 1 calc R U . . .
C20 C 0.9280(3) 0.42255(12) 0.8674(3) 0.0303(4) Uani 1 1 d . . . . .
H20A H 1.023260 0.414203 0.989878 0.036 Uiso 1 1 calc R U . . .
H20B H 0.855936 0.369398 0.835301 0.036 Uiso 1 1 calc R U . . .
C21 C 0.7866(3) 0.49087(12) 0.8913(3) 0.0293(4) Uani 1 1 d . . . . .
H21A H 0.812986 0.504399 1.026158 0.035 Uiso 1 1 calc R U . . .
H21B H 0.810929 0.542200 0.826227 0.035 Uiso 1 1 calc R U . . .
C22 C 0.5735(3) 0.46761(12) 0.8167(2) 0.0237(3) Uani 1 1 d . . . . .
H22A H 0.557030 0.408337 0.849031 0.028 Uiso 1 1 calc R U . . .
H22B H 0.498498 0.502523 0.881960 0.028 Uiso 1 1 calc R U . . .
O23 O 0.51300(19) 0.26356(8) 0.36469(19) 0.0263(3) Uani 1 1 d . . . . .

loop_
_atom_site_aniso_label
_atom_site_aniso_U_11
_atom_site_aniso_U_22
_atom_site_aniso_U_33
_atom_site_aniso_U_23
_atom_site_aniso_U_13
_atom_site_aniso_U_12
C1 0.0192(7) 0.0134(7) 0.0188(7) -0.0013(6) 0.0048(6) -0.0015(6)
C2 0.0273(8) 0.0172(8) 0.0248(8) -0.0032(6) 0.0122(7) -0.0002(6)
C3 0.0445(10) 0.0189(8) 0.0202(8) 0.0001(6) 0.0146(7) 0.0002(7)
C4 0.0393(10) 0.0166(8) 0.0195(8) 0.0019(6) 0.0065(7) 0.0030(7)
C5 0.0249(8) 0.0136(7) 0.0195(7) -0.0010(6) 0.0021(6) 0.0001(6)
C6 0.0252(8) 0.0185(8) 0.0281(9) 0.0003(6) 0.0000(7) 0.0052(6)
C7 0.0191(7) 0.0221(8) 0.0339(9) -0.0039(7) 0.0050(7) 0.0022(7)
C9 0.0181(7) 0.0154(7) 0.0213(7) 0.0005(6) 0.0046(6) -0.0018(6)
C8 0.0203(8) 0.0201(8) 0.0282(8) -0.0010(6) 0.0095(6) -0.0022(6)
C10 0.0179(7) 0.0113(7) 0.0186(7) -0.0018(5) 0.0033(5) -0.0017(5)
S11 0.02092(18) 0.01613(17) 0.01577(17) -0.00289(13) 0.00291(13) 0.00197(14)
C12 0.0161(7) 0.0144(7) 0.0208(7) -0.0022(6) 0.0068(6) 0.0000(6)
C13 0.0174(7) 0.0180(7) 0.0203(7) -0.0039(6) 0.0054(6) 0.0018(6)
C14 0.0145(7) 0.0194(8) 0.0184(7) -0.0029(6) 0.0043(5) 0.0005(5)
C15 0.0151(6) 0.0160(7) 0.0180(7) -0.0007(6) 0.0031(6) 0.0014(6)
S16 0.01844(17) 0.01236(17) 0.02068(18) -0.00079(13) 0.00471(13) -0.00042(13)
C17 0.0215(8) 0.0171(7) 0.0360(9) 0.0000(7) 0.0141(7) 0.0025(6)
C18 0.0210(7) 0.0181(8) 0.0459(10) 0.0035(7) 0.0125(7) -0.0020(6)
C19 0.0182(8) 0.0258(10) 0.0525(12) 0.0006(8) 0.0000(8) -0.0039(7)
C20 0.0231(8) 0.0245(9) 0.0340(10) 0.0033(8) -0.0081(7) -0.0011(7)
C21 0.0329(10) 0.0235(8) 0.0235(9) -0.0050(7) -0.0061(7) -0.0007(7)
C22 0.0286(8) 0.0244(9) 0.0169(7) -0.0021(6) 0.0039(6) 0.0045(7)
O23 0.0303(7) 0.0170(6) 0.0298(6) -0.0073(5) 0.0052(5) -0.0037(5)

loop_
_atom_type_symbol
_atom_type_description
_atom_type_scat_dispersion_real
_atom_type_scat_dispersion_imag
_atom_type_scat_source
C C 0.0033 0.0016 'International Tables Vol C Tables 4.2.6.8 and 6.1.1.4'
H H 0.0000 0.0000 'International Tables Vol C Tables 4.2.6.8 and 6.1.1.4'
O O 0.0106 0.0060 'International Tables Vol C Tables 4.2.6.8 and 6.1.1.4'
S S 0.1246 0.1234 'International Tables Vol C Tables 4.2.6.8 and 6.1.1.4'

loop_
_geom_angle_atom_site_label_1
_geom_angle_atom_site_label_2
_geom_angle_atom_site_label_3
_geom_angle
_geom_angle_site_symmetry_1
_geom_angle_site_symmetry_3
_geom_angle_publ_flag
C2 C1 C10 119.15(15) . . ?
C2 C1 C12 118.52(15) . . ?
C10 C1 C12 122.24(13) . . ?
C1 C2 C3 121.79(16) . . ?
C4 C3 C2 120.29(16) . . ?
C3 C4 C5 120.56(16) . . ?
C6 C5 C4 120.78(16) . . ?
C6 C5 C10 119.53(15) . . ?
C4 C5 C10 119.69(16) . . ?
C7 C6 C5 120.76(16) . . ?
C6 C7 C8 120.27(16) . . ?
C8 C9 C10 121.33(15) . . ?
C9 C8 C7 120.09(16) . . ?
C9 C10 C5 117.99(15) . . ?
C9 C10 C1 123.58(14) . . ?
C5 C10 C1 118.40(14) . . ?
C15 S11 C12 91.49(8) . . ?
C13 C12 C1 131.41(14) . . ?
C13 C12 S11 110.70(12) . . ?
C1 C12 S11 117.86(11) . . ?
C12 C13 C14 114.00(15) . . ?
C15 C14 C13 111.18(14) . . ?
C15 C14 C22 125.79(15) . . ?
C13 C14 C22 123.03(14) . . ?
C14 C15 S11 112.63(12) . . ?
C14 C15 S16 125.96(13) . . ?
S11 C15 S16 121.06(9) . . ?
O23 S16 C15 108.27(8) . . ?
O23 S16 C17 104.34(8) . . ?
C15 S16 C17 97.72(8) . . ?
C18 C17 S16 117.47(13) . . ?
C19 C18 C17 116.05(16) . . ?
C18 C19 C20 117.25(15) . . ?
C19 C20 C21 116.93(17) . . ?
C22 C21 C20 114.99(15) . . ?
C14 C22 C21 114.96(15) . . ?

loop_
_geom_bond_atom_site_label_1
_geom_bond_atom_site_label_2
_geom_bond_distance
_geom_bond_site_symmetry_2
_geom_bond_publ_flag
C1 C2 1.379(2) . ?
C1 C10 1.433(2) . ?
C1 C12 1.478(2) . ?
C2 C3 1.405(3) . ?
C3 C4 1.353(3) . ?
C4 C5 1.422(2) . ?
C5 C6 1.412(3) . ?
C5 C10 1.427(2) . ?
C6 C7 1.368(3) . ?
C7 C8 1.412(3) . ?
C9 C8 1.371(2) . ?
C9 C10 1.418(2) . ?
S11 C15 1.7226(16) . ?
S11 C12 1.7330(16) . ?
C12 C13 1.364(2) . ?
C13 C14 1.427(2) . ?
C14 C15 1.365(2) . ?
C14 C22 1.504(2) . ?
C15 S16 1.7581(16) . ?
S16 O23 1.4960(13) . ?
S16 C17 1.8230(18) . ?
C17 C18 1.523(2) . ?
C18 C19 1.521(3) . ?
C19 C20 1.524(3) . ?
C20 C21 1.538(3) . ?
C21 C22 1.537(3) . ?
